data_4347604
loop_
_publ_author_name
'Wang, Haobing'
'Yang, Yang'
'Ma, Haiyan'

_publ_section_title
;
 Exploring Steric Effects in Diastereoselective Synthesis of Chiral
 Aminophenolate Zinc Complexes and Stereoselective Ring-Opening
 Polymerization of rac-Lactide.
;
_journal_issue 15
_journal_name_full 'Inorganic chemistry'
_journal_page_first 7356
_journal_page_last 7372
_journal_paper_doi 10.1021/acs.inorgchem.6b00378
_journal_volume 55
_journal_year 2016
_chemical_absolute_configuration ad
_chemical_formula_sum 'C39 H47 Cl N2 O Zn'
_chemical_formula_weight 660.60
_space_group_crystal_system orthorhombic
_space_group_IT_number 19
_space_group_name_Hall 'P 2ac 2ab'
_space_group_name_H-M_alt 'P 21 21 21'
_atom_sites_solution_hydrogens geom
_audit_creation_method SHELXL-2013
_cell_angle_alpha 90
_cell_angle_beta 90
_cell_angle_gamma 90
_cell_formula_units_Z 4
_cell_length_a 12.2375(13)
_cell_length_b 16.5783(18)
_cell_length_c 17.4078(18)
_cell_measurement_reflns_used 8060
_cell_measurement_temperature 296(2)
_cell_measurement_theta_max 25.13
_cell_measurement_theta_min 2.34
_cell_volume 3531.6(6)
_computing_cell_refinement 'Bruker SAINT'
_computing_data_collection 'Bruker APEX2'
_computing_data_reduction 'Bruker SAINT'
_computing_molecular_graphics 'Bruker SHELXTL'
_computing_publication_material 'Bruker SHELXTL'
_computing_structure_refinement 'SHELXL-2013 (Sheldrick, 2013)'
_computing_structure_solution 'SHELXS-97 (Sheldrick, 2008)'
_diffrn_ambient_temperature 296(2)
_diffrn_measured_fraction_theta_full 0.999
_diffrn_measured_fraction_theta_max 0.998
_diffrn_measurement_device_type 'Bruker APEX-II CCD'
_diffrn_measurement_method '\f and \w scans'
_diffrn_radiation_type MoK\a
_diffrn_radiation_wavelength 0.71073
_diffrn_reflns_av_R_equivalents 0.0440
_diffrn_reflns_av_unetI/netI 0.0608
_diffrn_reflns_Laue_measured_fraction_full 0.999
_diffrn_reflns_Laue_measured_fraction_max 0.998
_diffrn_reflns_limit_h_max 17
_diffrn_reflns_limit_h_min -17
_diffrn_reflns_limit_k_max 23
_diffrn_reflns_limit_k_min -23
_diffrn_reflns_limit_l_max 24
_diffrn_reflns_limit_l_min -16
_diffrn_reflns_number 35008
_diffrn_reflns_point_group_measured_fraction_full 0.998
_diffrn_reflns_point_group_measured_fraction_max 0.997
_diffrn_reflns_theta_full 25.242
_diffrn_reflns_theta_max 30.541
_diffrn_reflns_theta_min 1.696
_exptl_absorpt_coefficient_mu 0.803
_exptl_absorpt_correction_T_max 0.7461
_exptl_absorpt_correction_T_min 0.6648
_exptl_absorpt_correction_type multi-scan
_exptl_absorpt_process_details sadabs
_exptl_crystal_colour colourless
_exptl_crystal_density_diffrn 1.242
_exptl_crystal_description block
_exptl_crystal_F_000 1400
_exptl_crystal_size_max 0.330
_exptl_crystal_size_mid 0.280
_exptl_crystal_size_min 0.230
_refine_diff_density_max 0.226
_refine_diff_density_min -0.354
_refine_diff_density_rms 0.060
_refine_ls_abs_structure_details
; 
 Flack x determined using 2826 quotients [(I+)-(I-)]/[(I+)+(I-)] 
 (Parsons and Flack (2004), Acta Cryst. A60, s61). 
;
_refine_ls_abs_structure_Flack 0.012(6)
_refine_ls_extinction_method none
_refine_ls_goodness_of_fit_ref 0.974
_refine_ls_hydrogen_treatment constr
_refine_ls_matrix_type full
_refine_ls_number_parameters 402
_refine_ls_number_reflns 10798
_refine_ls_number_restraints 0
_refine_ls_restrained_S_all 0.974
_refine_ls_R_factor_all 0.0700
_refine_ls_R_factor_gt 0.0395
_refine_ls_shift/su_max 0.019
_refine_ls_shift/su_mean 0.003
_refine_ls_structure_factor_coef Fsqd
_refine_ls_weighting_details 'w=1/[\s^2^(Fo^2^)+(0.0500P)^2^] where P=(Fo^2^+2Fc^2^)/3'
_refine_ls_weighting_scheme calc
_refine_ls_wR_factor_gt 0.0890
_refine_ls_wR_factor_ref 0.1019
_reflns_Friedel_coverage 0.813
_reflns_Friedel_fraction_full 0.997
_reflns_Friedel_fraction_max 0.995
_reflns_number_gt 7665
_reflns_number_total 10798
_reflns_threshold_expression 'I > 2\s(I)'
_cod_data_source_file ic6b00378_si_001.cif
_cod_data_source_block mo_dm13632_0m
_cod_database_code 4347604
_shelx_space_group_comment
; 
The symmetry employed for this shelxl refinement is uniquely defined 
by the following loop, which should always be used as a source of 
symmetry information in preference to the above space-group names. 
They are only intended as comments. 
;
_shelx_estimated_absorpt_t_min 0.778
_shelx_estimated_absorpt_t_max 0.837
_shelxl_version_number 2013-4

loop_
_space_group_symop_operation_xyz
'x, y, z'
'x+1/2, -y+1/2, -z'
'-x, y+1/2, -z+1/2'
'-x+1/2, -y, z+1/2'

loop_
_atom_site_label
_atom_site_type_symbol
_atom_site_fract_x
_atom_site_fract_y
_atom_site_fract_z
_atom_site_U_iso_or_equiv
_atom_site_adp_type
_atom_site_occupancy
_atom_site_site_symmetry_order
_atom_site_calc_flag
_atom_site_refinement_flags_posn
_atom_site_refinement_flags_adp
Zn1 Zn -0.07165(2) 0.31846(2) 0.59433(2) 0.03803(10) Uani 1 1 d . .
Cl1 Cl -0.24412(7) 0.32663(7) 0.62804(6) 0.0676(3) Uani 1 1 d . .
N1 N -0.02547(18) 0.39934(14) 0.50852(14) 0.0334(5) Uani 1 1 d . .
N2 N -0.0386(2) 0.22584(15) 0.51716(16) 0.0450(6) Uani 1 1 d . .
O1 O 0.04685(18) 0.33503(13) 0.66094(13) 0.0466(5) Uani 1 1 d . .
C1 C 0.1019(2) 0.40416(19) 0.66356(18) 0.0395(7) Uani 1 1 d . .
C2 C 0.1418(3) 0.4318(2) 0.7354(2) 0.0466(7) Uani 1 1 d . .
C3 C 0.2079(3) 0.5001(2) 0.7362(2) 0.0550(9) Uani 1 1 d . .
H3 H 0.2354 0.5176 0.7831 0.066 Uiso 1 1 calc R U
C4 C 0.2349(3) 0.5432(2) 0.6711(2) 0.0517(8) Uani 1 1 d . .
C5 C 0.1927(2) 0.51658(17) 0.6012(2) 0.0454(7) Uani 1 1 d . .
H5 H 0.2091 0.5450 0.5566 0.055 Uiso 1 1 calc R U
C6 C 0.1264(2) 0.44832(16) 0.59665(19) 0.0380(6) Uani 1 1 d . .
C7 C 0.0945(2) 0.41567(17) 0.51912(18) 0.0367(6) Uani 1 1 d . .
H7A H 0.1177 0.4539 0.4802 0.044 Uiso 1 1 calc R U
H7B H 0.1342 0.3659 0.5104 0.044 Uiso 1 1 calc R U
C8 C -0.0445(2) 0.35146(18) 0.43817(18) 0.0391(6) Uani 1 1 d . .
H8A H -0.0089 0.3780 0.3952 0.047 Uiso 1 1 calc R U
H8B H -0.1223 0.3501 0.4276 0.047 Uiso 1 1 calc R U
C9 C -0.0021(2) 0.26495(18) 0.44403(19) 0.0419(7) Uani 1 1 d . .
H9 H 0.0779 0.2651 0.4418 0.050 Uiso 1 1 calc R U
C10 C -0.0471(3) 0.2133(2) 0.3792(2) 0.0545(9) Uani 1 1 d . .
H10A H -0.0605 0.2454 0.3336 0.065 Uiso 1 1 calc R U
H10B H 0.0029 0.1699 0.3664 0.065 Uiso 1 1 calc R U
C11 C -0.1529(3) 0.1804(3) 0.4116(2) 0.0666(10) Uani 1 1 d . .
H11A H -0.2132 0.2165 0.4003 0.080 Uiso 1 1 calc R U
H11B H -0.1689 0.1278 0.3901 0.080 Uiso 1 1 calc R U
C12 C -0.1352(4) 0.1746(3) 0.4952(3) 0.0803(14) Uani 1 1 d . .
H12A H -0.1218 0.1189 0.5095 0.096 Uiso 1 1 calc R U
H12B H -0.1998 0.1930 0.5223 0.096 Uiso 1 1 calc R U
C13 C 0.0523(4) 0.1742(3) 0.5501(3) 0.0774(12) Uani 1 1 d . .
H13A H 0.0667 0.1296 0.5156 0.093 Uiso 1 1 calc R U
H13B H 0.1184 0.2062 0.5540 0.093 Uiso 1 1 calc R U
C14 C 0.0231(6) 0.1415(3) 0.6287(3) 0.106(2) Uani 1 1 d . .
H14A H 0.0161 0.1853 0.6644 0.158 Uiso 1 1 calc R U
H14B H 0.0795 0.1055 0.6459 0.158 Uiso 1 1 calc R U
H14C H -0.0450 0.1128 0.6258 0.158 Uiso 1 1 calc R U
C15 C -0.0932(3) 0.47423(18) 0.51051(18) 0.0408(7) Uani 1 1 d . .
H15A H -0.0715 0.5057 0.5550 0.049 Uiso 1 1 calc R U
H15B H -0.1689 0.4588 0.5178 0.049 Uiso 1 1 calc R U
C16 C -0.0862(3) 0.52769(17) 0.4405(2) 0.0456(7) Uani 1 1 d . .
C17 C -0.0063(3) 0.5858(2) 0.4344(3) 0.0720(12) Uani 1 1 d . .
H17 H 0.0424 0.5937 0.4747 0.086 Uiso 1 1 calc R U
C18 C 0.0022(5) 0.6325(3) 0.3690(5) 0.109(2) Uani 1 1 d . .
H18 H 0.0576 0.6706 0.3644 0.131 Uiso 1 1 calc R U
C19 C -0.0727(8) 0.6216(4) 0.3103(4) 0.119(3) Uani 1 1 d . .
H19 H -0.0671 0.6527 0.2660 0.143 Uiso 1 1 calc R U
C20 C -0.1548(7) 0.5661(4) 0.3164(3) 0.111(2) Uani 1 1 d . .
H20 H -0.2058 0.5602 0.2772 0.133 Uiso 1 1 calc R U
C21 C -0.1608(4) 0.5191(3) 0.3812(2) 0.0732(13) Uani 1 1 d . .
H21 H -0.2160 0.4807 0.3854 0.088 Uiso 1 1 calc R U
C22 C 0.3087(3) 0.6193(2) 0.6732(3) 0.0636(11) Uani 1 1 d . .
C23 C 0.2397(4) 0.6908(3) 0.6453(4) 0.114(2) Uani 1 1 d . .
H23A H 0.1755 0.6955 0.6767 0.170 Uiso 1 1 calc R U
H23B H 0.2185 0.6821 0.5929 0.170 Uiso 1 1 calc R U
H23C H 0.2818 0.7395 0.6489 0.170 Uiso 1 1 calc R U
C24 C 0.3492(5) 0.6378(3) 0.7553(3) 0.101(2) Uani 1 1 d . .
H24A H 0.3963 0.6842 0.7542 0.152 Uiso 1 1 calc R U
H24B H 0.3889 0.5923 0.7748 0.152 Uiso 1 1 calc R U
H24C H 0.2877 0.6486 0.7880 0.152 Uiso 1 1 calc R U
C25 C 0.4112(3) 0.6058(2) 0.6243(2) 0.0532(9) Uani 1 1 d . .
C26 C 0.4507(4) 0.6631(3) 0.5736(3) 0.0740(12) Uani 1 1 d . .
H26 H 0.4110 0.7100 0.5650 0.089 Uiso 1 1 calc R U
C27 C 0.5501(5) 0.6512(4) 0.5350(3) 0.0977(18) Uani 1 1 d . .
H27 H 0.5763 0.6904 0.5016 0.117 Uiso 1 1 calc R U
C28 C 0.6088(5) 0.5818(4) 0.5467(4) 0.0967(18) Uani 1 1 d . .
H28 H 0.6744 0.5736 0.5210 0.116 Uiso 1 1 calc R U
C29 C 0.5706(4) 0.5258(3) 0.5954(4) 0.0923(16) Uani 1 1 d . .
H29 H 0.6103 0.4786 0.6029 0.111 Uiso 1 1 calc R U
C30 C 0.4736(3) 0.5367(2) 0.6345(3) 0.0718(12) Uani 1 1 d . .
H30 H 0.4496 0.4971 0.6684 0.086 Uiso 1 1 calc R U
C31 C 0.1057(3) 0.3892(3) 0.8084(2) 0.0547(9) Uani 1 1 d . .
C32 C -0.0187(3) 0.4047(3) 0.8181(3) 0.0694(11) Uani 1 1 d . .
H32A H -0.0329 0.4616 0.8152 0.104 Uiso 1 1 calc R U
H32B H -0.0423 0.3846 0.8670 0.104 Uiso 1 1 calc R U
H32C H -0.0579 0.3775 0.7779 0.104 Uiso 1 1 calc R U
C33 C 0.1641(4) 0.4230(3) 0.8808(2) 0.0790(13) Uani 1 1 d . .
H33A H 0.2418 0.4193 0.8741 0.119 Uiso 1 1 calc R U
H33B H 0.1427 0.3923 0.9250 0.119 Uiso 1 1 calc R U
H33C H 0.1439 0.4785 0.8880 0.119 Uiso 1 1 calc R U
C34 C 0.1326(3) 0.2990(3) 0.8063(2) 0.0575(9) Uani 1 1 d . .
C35 C 0.2351(3) 0.2730(3) 0.7831(2) 0.0676(11) Uani 1 1 d . .
H35 H 0.2857 0.3105 0.7654 0.081 Uiso 1 1 calc R U
C36 C 0.2634(4) 0.1924(4) 0.7859(3) 0.0871(14) Uani 1 1 d . .
H36 H 0.3331 0.1765 0.7709 0.105 Uiso 1 1 calc R U
C37 C 0.1903(5) 0.1357(3) 0.8103(4) 0.0971(17) Uani 1 1 d . .
H37 H 0.2097 0.0815 0.8120 0.117 Uiso 1 1 calc R U
C38 C 0.0881(5) 0.1599(4) 0.8323(4) 0.1002(18) Uani 1 1 d . .
H38 H 0.0370 0.1218 0.8480 0.120 Uiso 1 1 calc R U
C39 C 0.0602(4) 0.2408(3) 0.8313(3) 0.0844(14) Uani 1 1 d . .
H39 H -0.0089 0.2564 0.8478 0.101 Uiso 1 1 calc R U

loop_
_atom_site_aniso_label
_atom_site_aniso_U_11
_atom_site_aniso_U_22
_atom_site_aniso_U_33
_atom_site_aniso_U_23
_atom_site_aniso_U_13
_atom_site_aniso_U_12
Zn1 0.03058(14) 0.04364(16) 0.03987(17) 0.00493(15) -0.00157(14) -0.00480(14)
Cl1 0.0360(4) 0.0932(7) 0.0735(6) 0.0102(6) 0.0126(4) -0.0016(5)
N1 0.0276(11) 0.0367(12) 0.0359(13) 0.0012(9) -0.0006(9) -0.0004(9)
N2 0.0414(14) 0.0380(13) 0.0554(16) -0.0006(11) -0.0096(12) -0.0057(10)
O1 0.0484(12) 0.0453(12) 0.0460(12) 0.0069(9) -0.0159(9) -0.0099(9)
C1 0.0305(14) 0.0432(15) 0.0449(18) -0.0036(13) -0.0060(11) 0.0000(11)
C2 0.0353(15) 0.0585(19) 0.0459(19) -0.0101(15) -0.0050(13) 0.0020(13)
C3 0.0436(18) 0.066(2) 0.055(2) -0.0219(18) -0.0061(16) -0.0037(16)
C4 0.0380(16) 0.0461(17) 0.071(2) -0.0198(17) -0.0040(16) -0.0036(14)
C5 0.0381(14) 0.0378(14) 0.060(2) -0.0021(15) -0.0013(16) -0.0033(11)
C6 0.0320(13) 0.0361(13) 0.0459(16) -0.0059(13) -0.0051(14) -0.0001(10)
C7 0.0289(14) 0.0366(14) 0.0446(17) -0.0020(11) 0.0013(11) -0.0040(10)
C8 0.0346(14) 0.0466(15) 0.0360(15) -0.0025(12) 0.0017(12) -0.0025(12)
C9 0.0316(14) 0.0428(16) 0.0513(18) -0.0086(13) -0.0008(13) -0.0032(12)
C10 0.0469(19) 0.0588(19) 0.058(2) -0.0196(16) 0.0011(15) -0.0049(15)
C11 0.0517(19) 0.077(2) 0.071(3) -0.015(3) -0.0032(18) -0.0219(19)
C12 0.083(3) 0.084(3) 0.074(3) -0.009(2) 0.000(2) -0.054(3)
C13 0.087(3) 0.055(2) 0.090(3) -0.003(2) -0.016(2) 0.028(2)
C14 0.146(6) 0.066(3) 0.105(4) 0.032(3) -0.042(4) -0.001(3)
C15 0.0394(17) 0.0435(15) 0.0396(16) 0.0006(12) 0.0051(12) 0.0072(12)
C16 0.0466(18) 0.0404(15) 0.0497(18) 0.0064(13) 0.0058(15) 0.0119(13)
C17 0.058(2) 0.051(2) 0.107(4) 0.021(2) 0.010(2) 0.0081(17)
C18 0.098(4) 0.068(3) 0.162(6) 0.058(4) 0.062(4) 0.025(3)
C19 0.172(7) 0.091(4) 0.094(4) 0.050(3) 0.063(5) 0.064(5)
C20 0.176(7) 0.093(4) 0.064(3) 0.020(3) -0.016(4) 0.046(4)
C21 0.092(3) 0.065(2) 0.063(3) 0.0156(19) -0.019(2) 0.016(2)
C22 0.0479(19) 0.0461(18) 0.097(3) -0.0264(19) -0.006(2) -0.0085(15)
C23 0.060(3) 0.041(2) 0.240(7) -0.019(3) 0.002(4) -0.0001(19)
C24 0.093(4) 0.105(4) 0.106(4) -0.066(3) 0.016(3) -0.045(3)
C25 0.0414(18) 0.0472(17) 0.071(2) -0.0174(16) -0.0138(16) -0.0094(14)
C26 0.078(3) 0.073(3) 0.072(3) -0.003(2) -0.017(2) -0.003(2)
C27 0.095(4) 0.131(5) 0.067(3) -0.004(3) 0.007(3) -0.032(4)
C28 0.067(3) 0.124(5) 0.099(4) -0.047(4) 0.008(3) -0.006(3)
C29 0.054(2) 0.084(3) 0.138(5) -0.035(3) -0.005(4) 0.003(2)
C30 0.050(2) 0.056(2) 0.110(4) -0.010(2) -0.007(2) -0.0020(17)
C31 0.0415(17) 0.081(2) 0.0416(19) -0.0059(17) -0.0037(14) 0.0000(16)
C32 0.053(2) 0.094(3) 0.061(3) -0.012(2) 0.0037(19) 0.005(2)
C33 0.073(3) 0.117(4) 0.047(2) -0.014(2) -0.010(2) -0.006(3)
C34 0.0481(19) 0.085(3) 0.0396(19) 0.0121(16) -0.0068(15) -0.0034(17)
C35 0.053(2) 0.085(3) 0.064(3) 0.018(2) -0.0037(19) 0.003(2)
C36 0.067(3) 0.099(4) 0.095(4) 0.023(3) -0.009(2) 0.014(3)
C37 0.102(4) 0.086(3) 0.103(4) 0.041(3) -0.012(3) 0.018(3)
C38 0.095(4) 0.096(4) 0.109(4) 0.047(3) 0.002(3) -0.009(3)
C39 0.063(3) 0.099(3) 0.091(3) 0.028(3) 0.006(3) -0.006(3)

loop_
_atom_type_symbol
_atom_type_description
_atom_type_scat_dispersion_real
_atom_type_scat_dispersion_imag
_atom_type_scat_source
C C 0.0033 0.0016 'International Tables Vol C Tables 4.2.6.8 and 6.1.1.4'
H H 0.0000 0.0000 'International Tables Vol C Tables 4.2.6.8 and 6.1.1.4'
N N 0.0061 0.0033 'International Tables Vol C Tables 4.2.6.8 and 6.1.1.4'
O O 0.0106 0.0060 'International Tables Vol C Tables 4.2.6.8 and 6.1.1.4'
Zn Zn 0.2839 1.4301 'International Tables Vol C Tables 4.2.6.8 and 6.1.1.4'
Cl Cl 0.1484 0.1585 'International Tables Vol C Tables 4.2.6.8 and 6.1.1.4'

loop_
_geom_angle_atom_site_label_1
_geom_angle_atom_site_label_2
_geom_angle_atom_site_label_3
_geom_angle
O1 Zn1 N2 110.90(10)
O1 Zn1 N1 98.00(9)
N2 Zn1 N1 87.67(10)
O1 Zn1 Cl1 124.66(8)
N2 Zn1 Cl1 113.90(8)
N1 Zn1 Cl1 114.36(7)
C8 N1 C15 112.2(2)
C8 N1 C7 110.6(2)
C15 N1 C7 112.9(2)
C8 N1 Zn1 101.86(17)
C15 N1 Zn1 111.57(18)
C7 N1 Zn1 107.00(17)
C9 N2 C12 105.3(3)
C9 N2 C13 110.4(3)
C12 N2 C13 110.7(3)
C9 N2 Zn1 106.71(18)
C12 N2 Zn1 115.3(3)
C13 N2 Zn1 108.3(2)
C1 O1 Zn1 122.57(19)
O1 C1 C6 121.8(3)
O1 C1 C2 118.9(3)
C6 C1 C2 119.2(3)
C3 C2 C1 118.1(3)
C3 C2 C31 122.6(3)
C1 C2 C31 119.2(3)
C4 C3 C2 123.6(3)
C4 C3 H3 118.2
C2 C3 H3 118.2
C3 C4 C5 117.6(3)
C3 C4 C22 122.8(3)
C5 C4 C22 119.6(4)
C6 C5 C4 121.5(3)
C6 C5 H5 119.2
C4 C5 H5 119.2
C5 C6 C1 119.9(3)
C5 C6 C7 119.6(3)
C1 C6 C7 120.0(2)
N1 C7 C6 115.3(2)
N1 C7 H7A 108.5
C6 C7 H7A 108.5
N1 C7 H7B 108.5
C6 C7 H7B 108.5
H7A C7 H7B 107.5
N1 C8 C9 113.3(2)
N1 C8 H8A 108.9
C9 C8 H8A 108.9
N1 C8 H8B 108.9
C9 C8 H8B 108.9
H8A C8 H8B 107.7
N2 C9 C10 106.2(3)
N2 C9 C8 111.2(2)
C10 C9 C8 110.9(3)
N2 C9 H9 109.5
C10 C9 H9 109.5
C8 C9 H9 109.5
C11 C10 C9 103.6(3)
C11 C10 H10A 111.0
C9 C10 H10A 111.0
C11 C10 H10B 111.0
C9 C10 H10B 111.0
H10A C10 H10B 109.0
C12 C11 C10 105.5(3)
C12 C11 H11A 110.6
C10 C11 H11A 110.6
C12 C11 H11B 110.6
C10 C11 H11B 110.6
H11A C11 H11B 108.8
C11 C12 N2 109.2(3)
C11 C12 H12A 109.8
N2 C12 H12A 109.8
C11 C12 H12B 109.8
N2 C12 H12B 109.8
H12A C12 H12B 108.3
C14 C13 N2 111.8(4)
C14 C13 H13A 109.3
N2 C13 H13A 109.3
C14 C13 H13B 109.3
N2 C13 H13B 109.3
H13A C13 H13B 107.9
C13 C14 H14A 109.5
C13 C14 H14B 109.5
H14A C14 H14B 109.5
C13 C14 H14C 109.5
H14A C14 H14C 109.5
H14B C14 H14C 109.5
N1 C15 C16 116.0(2)
N1 C15 H15A 108.3
C16 C15 H15A 108.3
N1 C15 H15B 108.3
C16 C15 H15B 108.3
H15A C15 H15B 107.4
C17 C16 C21 118.9(4)
C17 C16 C15 120.8(3)
C21 C16 C15 120.3(3)
C18 C17 C16 120.6(5)
C18 C17 H17 119.7
C16 C17 H17 119.7
C17 C18 C19 119.1(6)
C17 C18 H18 120.5
C19 C18 H18 120.5
C20 C19 C18 121.1(5)
C20 C19 H19 119.5
C18 C19 H19 119.5
C19 C20 C21 119.1(6)
C19 C20 H20 120.5
C21 C20 H20 120.5
C20 C21 C16 121.2(5)
C20 C21 H21 119.4
C16 C21 H21 119.4
C23 C22 C25 112.8(4)
C23 C22 C24 108.4(4)
C25 C22 C24 106.3(3)
C23 C22 C4 107.5(3)
C25 C22 C4 110.2(3)
C24 C22 C4 111.8(4)
C22 C23 H23A 109.5
C22 C23 H23B 109.5
H23A C23 H23B 109.5
C22 C23 H23C 109.5
H23A C23 H23C 109.5
H23B C23 H23C 109.5
C22 C24 H24A 109.5
C22 C24 H24B 109.5
H24A C24 H24B 109.5
C22 C24 H24C 109.5
H24A C24 H24C 109.5
H24B C24 H24C 109.5
C26 C25 C30 117.1(4)
C26 C25 C22 122.7(4)
C30 C25 C22 119.9(4)
C25 C26 C27 120.8(5)
C25 C26 H26 119.6
C27 C26 H26 119.6
C28 C27 C26 120.1(6)
C28 C27 H27 120.0
C26 C27 H27 120.0
C29 C28 C27 119.5(5)
C29 C28 H28 120.3
C27 C28 H28 120.3
C28 C29 C30 121.4(5)
C28 C29 H29 119.3
C30 C29 H29 119.3
C29 C30 C25 121.2(5)
C29 C30 H30 119.4
C25 C30 H30 119.4
C2 C31 C34 111.8(3)
C2 C31 C33 112.2(3)
C34 C31 C33 105.9(3)
C2 C31 C32 107.3(3)
C34 C31 C32 112.0(3)
C33 C31 C32 107.7(3)
C31 C32 H32A 109.5
C31 C32 H32B 109.5
H32A C32 H32B 109.5
C31 C32 H32C 109.5
H32A C32 H32C 109.5
H32B C32 H32C 109.5
C31 C33 H33A 109.5
C31 C33 H33B 109.5
H33A C33 H33B 109.5
C31 C33 H33C 109.5
H33A C33 H33C 109.5
H33B C33 H33C 109.5
C39 C34 C35 117.1(4)
C39 C34 C31 122.5(4)
C35 C34 C31 120.3(3)
C36 C35 C34 121.2(4)
C36 C35 H35 119.4
C34 C35 H35 119.4
C37 C36 C35 120.9(5)
C37 C36 H36 119.6
C35 C36 H36 119.6
C36 C37 C38 119.0(5)
C36 C37 H37 120.5
C38 C37 H37 120.5
C37 C38 C39 120.4(5)
C37 C38 H38 119.8
C39 C38 H38 119.8
C34 C39 C38 121.6(5)
C34 C39 H39 119.2
C38 C39 H39 119.2

loop_
_geom_bond_atom_site_label_1
_geom_bond_atom_site_label_2
_geom_bond_distance
Zn1 O1 1.877(2)
Zn1 N2 2.080(3)
Zn1 N1 2.085(2)
Zn1 Cl1 2.1949(9)
N1 C8 1.478(4)
N1 C15 1.493(4)
N1 C7 1.505(3)
N2 C9 1.497(4)
N2 C12 1.505(4)
N2 C13 1.516(5)
O1 C1 1.330(4)
C1 C6 1.408(5)
C1 C2 1.419(4)
C2 C3 1.392(5)
C2 C31 1.519(5)
C3 C4 1.380(5)
C3 H3 0.9300
C4 C5 1.394(5)
C4 C22 1.551(5)
C5 C6 1.395(4)
C5 H5 0.9300
C6 C7 1.505(4)
C7 H7A 0.9700
C7 H7B 0.9700
C8 C9 1.529(4)
C8 H8A 0.9700
C8 H8B 0.9700
C9 C10 1.521(4)
C9 H9 0.9800
C10 C11 1.514(5)
C10 H10A 0.9700
C10 H10B 0.9700
C11 C12 1.475(6)
C11 H11A 0.9700
C11 H11B 0.9700
C12 H12A 0.9700
C12 H12B 0.9700
C13 C14 1.515(8)
C13 H13A 0.9700
C13 H13B 0.9700
C14 H14A 0.9600
C14 H14B 0.9600
C14 H14C 0.9600
C15 C16 1.510(4)
C15 H15A 0.9700
C15 H15B 0.9700
C16 C17 1.377(5)
C16 C21 1.384(5)
C17 C18 1.381(8)
C17 H17 0.9300
C18 C19 1.384(10)
C18 H18 0.9300
C19 C20 1.367(10)
C19 H19 0.9300
C20 C21 1.373(7)
C20 H20 0.9300
C21 H21 0.9300
C22 C23 1.534(6)
C22 C25 1.533(6)
C22 C24 1.543(7)
C23 H23A 0.9600
C23 H23B 0.9600
C23 H23C 0.9600
C24 H24A 0.9600
C24 H24B 0.9600
C24 H24C 0.9600
C25 C26 1.383(6)
C25 C30 1.388(5)
C26 C27 1.403(8)
C26 H26 0.9300
C27 C28 1.371(9)
C27 H27 0.9300
C28 C29 1.341(8)
C28 H28 0.9300
C29 C30 1.381(7)
C29 H29 0.9300
C30 H30 0.9300
C31 C34 1.532(6)
C31 C33 1.552(5)
C31 C32 1.553(5)
C32 H32A 0.9600
C32 H32B 0.9600
C32 H32C 0.9600
C33 H33A 0.9600
C33 H33B 0.9600
C33 H33C 0.9600
C34 C39 1.380(6)
C34 C35 1.387(6)
C35 C36 1.381(7)
C35 H35 0.9300
C36 C37 1.365(8)
C36 H36 0.9300
C37 C38 1.369(8)
C37 H37 0.9300
C38 C39 1.385(7)
C38 H38 0.9300
C39 H39 0.9300

loop_
_geom_hbond_atom_site_label_D
_geom_hbond_atom_site_label_H
_geom_hbond_atom_site_label_A
_geom_hbond_distance_DH
_geom_hbond_distance_HA
_geom_hbond_distance_DA
_geom_hbond_angle_DHA
_geom_hbond_site_symmetry_A
C9 H9 Cl1 0.98 2.92 3.721(3) 139.5 2_556
C12 H12B Cl1 0.97 2.93 3.671(5) 133.9 .
C14 H14A O1 0.96 2.51 3.271(6) 136.1 .

loop_
_geom_torsion_atom_site_label_1
_geom_torsion_atom_site_label_2
_geom_torsion_atom_site_label_3
_geom_torsion_atom_site_label_4
_geom_torsion
N2 Zn1 O1 C1 117.8(2)
N1 Zn1 O1 C1 27.3(3)
Cl1 Zn1 O1 C1 -99.8(2)
Zn1 O1 C1 C6 -39.2(4)
Zn1 O1 C1 C2 144.1(2)
O1 C1 C2 C3 174.0(3)
C6 C1 C2 C3 -2.7(4)
O1 C1 C2 C31 -9.6(4)
C6 C1 C2 C31 173.7(3)
C1 C2 C3 C4 1.4(5)
C31 C2 C3 C4 -174.9(3)
C2 C3 C4 C5 0.3(5)
C2 C3 C4 C22 179.9(3)
C3 C4 C5 C6 -0.6(5)
C22 C4 C5 C6 179.7(3)
C4 C5 C6 C1 -0.8(4)
C4 C5 C6 C7 -172.2(3)
O1 C1 C6 C5 -174.2(3)
C2 C1 C6 C5 2.5(4)
O1 C1 C6 C7 -2.8(4)
C2 C1 C6 C7 173.8(3)
C8 N1 C7 C6 -167.6(2)
C15 N1 C7 C6 65.7(3)
Zn1 N1 C7 C6 -57.4(3)
C5 C6 C7 N1 -130.4(3)
C1 C6 C7 N1 58.2(3)
C15 N1 C8 C9 -164.0(2)
C7 N1 C8 C9 68.9(3)
Zn1 N1 C8 C9 -44.6(3)
C12 N2 C9 C10 -21.1(4)
C13 N2 C9 C10 98.4(3)
Zn1 N2 C9 C10 -144.1(2)
C12 N2 C9 C8 99.7(3)
C13 N2 C9 C8 -140.9(3)
Zn1 N2 C9 C8 -23.4(3)
N1 C8 C9 N2 48.4(3)
N1 C8 C9 C10 166.4(3)
N2 C9 C10 C11 31.7(4)
C8 C9 C10 C11 -89.3(4)
C9 C10 C11 C12 -29.9(5)
C10 C11 C12 N2 17.6(5)
C9 N2 C12 C11 2.2(5)
C13 N2 C12 C11 -117.1(4)
Zn1 N2 C12 C11 119.5(4)
C9 N2 C13 C14 173.4(3)
C12 N2 C13 C14 -70.5(4)
Zn1 N2 C13 C14 56.9(4)
C8 N1 C15 C16 -52.1(3)
C7 N1 C15 C16 73.7(3)
Zn1 N1 C15 C16 -165.7(2)
N1 C15 C16 C17 -87.1(4)
N1 C15 C16 C21 93.1(4)
C21 C16 C17 C18 -2.6(6)
C15 C16 C17 C18 177.5(4)
C16 C17 C18 C19 1.8(7)
C17 C18 C19 C20 0.4(9)
C18 C19 C20 C21 -1.6(9)
C19 C20 C21 C16 0.7(8)
C17 C16 C21 C20 1.4(6)
C15 C16 C21 C20 -178.8(4)
C3 C4 C22 C23 -117.2(5)
C5 C4 C22 C23 62.4(5)
C3 C4 C22 C25 119.6(4)
C5 C4 C22 C25 -60.8(4)
C3 C4 C22 C24 1.7(5)
C5 C4 C22 C24 -178.7(4)
C23 C22 C25 C26 15.1(5)
C24 C22 C25 C26 -103.6(4)
C4 C22 C25 C26 135.2(4)
C23 C22 C25 C30 -170.4(4)
C24 C22 C25 C30 71.0(4)
C4 C22 C25 C30 -50.3(5)
C30 C25 C26 C27 -0.4(6)
C22 C25 C26 C27 174.3(4)
C25 C26 C27 C28 0.8(7)
C26 C27 C28 C29 -0.4(8)
C27 C28 C29 C30 -0.3(8)
C28 C29 C30 C25 0.7(7)
C26 C25 C30 C29 -0.3(6)
C22 C25 C30 C29 -175.1(4)
C3 C2 C31 C34 -126.9(3)
C1 C2 C31 C34 56.8(4)
C3 C2 C31 C33 -8.2(5)
C1 C2 C31 C33 175.6(3)
C3 C2 C31 C32 109.9(4)
C1 C2 C31 C32 -66.3(4)
C2 C31 C34 C39 -137.3(4)
C33 C31 C34 C39 100.3(4)
C32 C31 C34 C39 -16.8(5)
C2 C31 C34 C35 46.8(5)
C33 C31 C34 C35 -75.6(4)
C32 C31 C34 C35 167.3(4)
C39 C34 C35 C36 -0.7(6)
C31 C34 C35 C36 175.4(4)
C34 C35 C36 C37 1.2(8)
C35 C36 C37 C38 -0.1(9)
C36 C37 C38 C39 -1.4(10)
C35 C34 C39 C38 -0.8(7)
C31 C34 C39 C38 -176.9(5)
C37 C38 C39 C34 1.9(9)
